data_4350729
loop_
_publ_author_name
'Chen, Sa'
'Shang, Ran'
'Hu, Ke-Li'
'Wang, Zhe-Ming'
'Gao, Song'

_publ_section_title
;
 [NH2NH3][M(HCOO)3] (M = Mn2+, Zn2+, Co2+and Mg2+): structural phase
 transitions, prominent dielectric anomalies and negative thermal
 expansion, and magnetic ordering
;
_journal_issue 1
_journal_name_full 'Inorg. Chem. Front.'
_journal_page_first 83
_journal_paper_doi 10.1039/C3QI00034F
_journal_volume 1
_journal_year 2014
_chemical_formula_sum 'C3 H8 N2 O6 Zn'
_chemical_formula_weight 233.48
_space_group_IT_number 62
_space_group_name_Hall '-P 2ac 2n'
_space_group_name_H-M_alt 'P n m a'
_symmetry_cell_setting orthorhombic
_symmetry_space_group_name_H-M 'P n m a'
_atom_sites_solution_hydrogens geom
_atom_sites_solution_primary direct
_atom_sites_solution_secondary difmap
_audit_creation_method SHELXL-97
_cell_angle_alpha 90.00
_cell_angle_beta 90.00
_cell_angle_gamma 90.00
_cell_formula_units_Z 4
_cell_length_a 8.5958(3)
_cell_length_b 11.6442(5)
_cell_length_c 7.8468(3)
_cell_measurement_reflns_used 3833
_cell_measurement_temperature 375
_cell_measurement_theta_max 30.1834
_cell_measurement_theta_min 2.9396
_cell_volume 785.40(5)
_computing_cell_refinement 'CrysAlisPro (Agilent Technologies, 2012)'
_computing_data_collection 'CrysAlisPro (Agilent Technologies, 2012)'
_computing_data_reduction 'CrysAlisPro (Agilent Technologies, 2012)'
_computing_molecular_graphics 'Bruker SHELXTL V5.1 (Sheldrick, 1998)'
_computing_publication_material 'SHELXL-97 (Sheldrick, 1997)'
_computing_structure_refinement 'SHELXL-97 (Sheldrick, 1997)'
_computing_structure_solution 'SHELXS-97 (Sheldrick, 1990)'
_diffrn_ambient_temperature 375.0
_diffrn_detector_area_resol_mean 10.3914
_diffrn_measured_fraction_theta_full 0.999
_diffrn_measured_fraction_theta_max 0.999
_diffrn_measurement_device_type 'SuperNova, Dual, Cu at zero, AtlasCCD'
_diffrn_measurement_method '\w scans'
_diffrn_radiation_monochromator mirror
_diffrn_radiation_source 'SuperNova (Mo) X-ray Source'
_diffrn_radiation_type MoK\a
_diffrn_radiation_wavelength 0.71073
_diffrn_reflns_av_R_equivalents 0.0721
_diffrn_reflns_av_sigmaI/netI 0.0262
_diffrn_reflns_limit_h_max 11
_diffrn_reflns_limit_h_min -11
_diffrn_reflns_limit_k_max 15
_diffrn_reflns_limit_k_min -15
_diffrn_reflns_limit_l_max 10
_diffrn_reflns_limit_l_min -10
_diffrn_reflns_number 11343
_diffrn_reflns_theta_full 28.28
_diffrn_reflns_theta_max 28.28
_diffrn_reflns_theta_min 3.50
_diffrn_standards_decay_% 0
_exptl_absorpt_coefficient_mu 3.124
_exptl_absorpt_correction_T_max 1.00000
_exptl_absorpt_correction_T_min 0.72130
_exptl_absorpt_correction_type multi-scan
_exptl_absorpt_process_details
;
CrysAlisPro, Agilent Technologies,
Empirical absorption correction using spherical harmonics,
implemented in SCALE3 ABSPACK scaling algorithm (Blessing 1995, 1997).
;
_exptl_crystal_colour colorless
_exptl_crystal_density_diffrn 1.975
_exptl_crystal_density_method 'not measured'
_exptl_crystal_description block
_exptl_crystal_F_000 472
_exptl_crystal_size_max 0.29
_exptl_crystal_size_mid 0.24
_exptl_crystal_size_min 0.22
_refine_diff_density_max 0.370
_refine_diff_density_min -0.320
_refine_diff_density_rms 0.080
_refine_ls_extinction_coef 0.0218(17)
_refine_ls_extinction_expression Fc^*^=kFc[1+0.001xFc^2^\l^3^/sin(2\q)]^-1/4^
_refine_ls_extinction_method SHELXL
_refine_ls_goodness_of_fit_ref 1.154
_refine_ls_hydrogen_treatment mixed
_refine_ls_matrix_type full
_refine_ls_number_parameters 79
_refine_ls_number_reflns 1024
_refine_ls_number_restraints 14
_refine_ls_restrained_S_all 1.152
_refine_ls_R_factor_all 0.0422
_refine_ls_R_factor_gt 0.0294
_refine_ls_shift/su_max 0.000
_refine_ls_shift/su_mean 0.000
_refine_ls_structure_factor_coef Fsqd
_refine_ls_weighting_details 'calc w=1/[\s^2^(Fo^2^)+(0.0291P)^2^+0.4669P] where P=(Fo^2^+2Fc^2^)/3'
_refine_ls_weighting_scheme calc
_refine_ls_wR_factor_gt 0.0727
_refine_ls_wR_factor_ref 0.0795
_reflns_number_gt 756
_reflns_number_total 1024
_reflns_threshold_expression >2sigma(I)
_cod_data_source_file c3qi00034f.txt
_cod_data_source_block 2Zn-375K
_cod_depositor_comments
;
The following automatic conversions were performed:

data item '_symmetry_cell_setting' value 'Orthorhombic' was changed
to 'orthorhombic' in accordance with the
/home/saulius/struct/COD-crude-data/automatic-downloads/DataCite-retrospective/RSC/depositions/lib/dictionaries/cif_core.dic
dictionary named 'cif_core.dic' version 2.4.2 last updated on
2011-04-26.

Automatic conversion script
Id: cif_fix_values 6909 2019-04-08 15:41:33Z antanas 
;
_cod_original_sg_symbol_H-M 'P nma'
_cod_database_code 4350729

loop_
_symmetry_equiv_pos_as_xyz
'x, y, z'
'-x+1/2, -y, z+1/2'
'x+1/2, -y+1/2, -z+1/2'
'-x, y+1/2, -z'
'-x, -y, -z'
'x-1/2, y, -z-1/2'
'-x-1/2, y-1/2, z-1/2'
'x, -y-1/2, z'

loop_
_atom_site_label
_atom_site_type_symbol
_atom_site_fract_x
_atom_site_fract_y
_atom_site_fract_z
_atom_site_U_iso_or_equiv
_atom_site_adp_type
_atom_site_occupancy
_atom_site_symmetry_multiplicity
_atom_site_calc_flag
_atom_site_refinement_flags
Zn1 Zn 0.5000 0.0000 0.5000 0.02606(18) Uani 1 2 d S
O1 O 0.4669(2) 0.15546(15) 0.3674(2) 0.0392(4) Uani 1 1 d .
O2 O 0.4037(2) 0.06769(14) 0.7255(2) 0.0383(4) Uani 1 1 d .
O3 O 0.2176(2) 0.06503(15) 0.9191(2) 0.0376(4) Uani 1 1 d .
C1 C 0.4752(4) 0.2500 0.4400(5) 0.0329(8) Uani 1 2 d S
H1 H 0.4885 0.2500 0.5576 0.039 Uiso 1 2 calc SR
C2 C 0.2804(3) 0.0313(2) 0.7853(3) 0.0402(6) Uani 1 1 d .
H2 H 0.2300 -0.0265 0.7251 0.048 Uiso 1 1 calc R
N1 N 0.4318(5) 0.2500 1.0130(4) 0.0532(10) Uani 1 2 d SD
H11 H 0.4180(15) 0.224(3) 1.1196(17) 0.080 Uiso 0.50 1 d PD
H12 H 0.4018(18) 0.194(2) 0.941(3) 0.080 Uiso 0.50 1 d PD
H13 H 0.3671(10) 0.3098(11) 0.998(5) 0.080 Uiso 0.50 1 d PD
N2 N 0.5866(6) 0.2817(6) 0.9846(7) 0.077(3) Uani 0.50 1 d PD
H21 H 0.5984(17) 0.3576(8) 0.980(3) 0.116 Uiso 0.50 1 d PD
H22 H 0.6250(15) 0.2500 0.8903(17) 0.116 Uiso 1 2 d SD

loop_
_atom_site_aniso_label
_atom_site_aniso_U_11
_atom_site_aniso_U_22
_atom_site_aniso_U_33
_atom_site_aniso_U_23
_atom_site_aniso_U_13
_atom_site_aniso_U_12
Zn1 0.0282(2) 0.0276(3) 0.0224(2) -0.00051(14) 0.00025(13) -0.00220(15)
O1 0.0550(11) 0.0290(9) 0.0337(9) -0.0002(8) -0.0075(8) -0.0010(8)
O2 0.0369(9) 0.0439(10) 0.0339(9) -0.0064(8) 0.0103(7) -0.0085(8)
O3 0.0361(9) 0.0472(10) 0.0295(8) -0.0047(8) 0.0073(7) -0.0055(8)
C1 0.0365(19) 0.0319(19) 0.0303(17) 0.000 -0.0046(14) 0.000
C2 0.0437(14) 0.0450(14) 0.0319(12) -0.0083(11) 0.0068(11) -0.0142(13)
N1 0.063(3) 0.055(2) 0.042(2) 0.000 -0.0182(16) 0.000
N2 0.059(4) 0.084(8) 0.089(4) 0.021(3) 0.008(3) -0.006(3)

loop_
_atom_type_symbol
_atom_type_description
_atom_type_scat_dispersion_real
_atom_type_scat_dispersion_imag
_atom_type_scat_source
C C 0.0033 0.0016 'International Tables Vol C Tables 4.2.6.8 and 6.1.1.4'
H H 0.0000 0.0000 'International Tables Vol C Tables 4.2.6.8 and 6.1.1.4'
N N 0.0061 0.0033 'International Tables Vol C Tables 4.2.6.8 and 6.1.1.4'
O O 0.0106 0.0060 'International Tables Vol C Tables 4.2.6.8 and 6.1.1.4'
Zn Zn 0.2839 1.4301 'International Tables Vol C Tables 4.2.6.8 and 6.1.1.4'

loop_
_geom_angle_atom_site_label_1
_geom_angle_atom_site_label_2
_geom_angle_atom_site_label_3
_geom_angle
_geom_angle_site_symmetry_1
_geom_angle_site_symmetry_3
O2 Zn1 O2 180.0 5_656 .
O2 Zn1 O1 92.31(7) 5_656 5_656
O2 Zn1 O1 87.69(7) . 5_656
O2 Zn1 O1 87.69(7) 5_656 .
O2 Zn1 O1 92.31(7) . .
O1 Zn1 O1 180.0 5_656 .
O2 Zn1 O3 92.21(7) 5_656 6_657
O2 Zn1 O3 87.79(7) . 6_657
O1 Zn1 O3 92.29(7) 5_656 6_657
O1 Zn1 O3 87.71(7) . 6_657
O2 Zn1 O3 87.79(7) 5_656 2_554
O2 Zn1 O3 92.21(7) . 2_554
O1 Zn1 O3 87.71(7) 5_656 2_554
O1 Zn1 O3 92.29(7) . 2_554
O3 Zn1 O3 180.0 6_657 2_554
C1 O1 Zn1 121.85(19) . .
C2 O2 Zn1 121.90(16) . .
C2 O3 Zn1 121.59(16) . 2
O1 C1 O1 124.9(3) . 8_565
O1 C1 H1 117.5 . .
O1 C1 H1 117.5 8_565 .
O2 C2 O3 125.8(2) . .
O2 C2 H2 117.1 . .
O3 C2 H2 117.1 . .
N2 N1 N2 30.6(6) . 8_565
N2 N1 H11 111.3(6) . .
N2 N1 H11 100.6(13) 8_565 .
N2 N1 H12 111.3(6) . .
N2 N1 H12 89.0(12) 8_565 .
H11 N1 H12 107.6(7) . .
N2 N1 H13 111.3(7) . .
N2 N1 H13 140.6(10) 8_565 .
H11 N1 H13 107.5(7) . .
H12 N1 H13 107.6(7) . .
N2 N2 N1 74.7(3) 8_565 .
N2 N2 H21 173.0(6) 8_565 .
N1 N2 H21 112.2(8) . .
N2 N2 H22 65.5(5) 8_565 .
N1 N2 H22 112.1(8) . .
H21 N2 H22 109.5(9) . .

loop_
_geom_bond_atom_site_label_1
_geom_bond_atom_site_label_2
_geom_bond_distance
_geom_bond_site_symmetry_2
Zn1 O2 2.1064(16) 5_656
Zn1 O2 2.1064(16) .
Zn1 O1 2.1072(17) 5_656
Zn1 O1 2.1072(17) .
Zn1 O3 2.1157(16) 6_657
Zn1 O3 2.1157(16) 2_554
O1 C1 1.241(2) .
O2 C2 1.234(3) .
O3 C2 1.244(3) .
O3 Zn1 2.1157(16) 2
C1 O1 1.241(2) 8_565
C1 H1 0.9300 .
C2 H2 0.9300 .
N1 N2 1.399(7) .
N1 N2 1.399(7) 8_565
N1 H11 0.898(5) .
N1 H12 0.898(5) .
N1 H13 0.898(5) .
N2 N2 0.739(14) 8_565
N2 H21 0.890(5) .
N2 H22 0.890(5) .

loop_
_geom_hbond_atom_site_label_D
_geom_hbond_atom_site_label_H
_geom_hbond_atom_site_label_A
_geom_hbond_distance_DH
_geom_hbond_distance_HA
_geom_hbond_distance_DA
_geom_hbond_angle_DHA
_geom_hbond_site_symmetry_A
N1 H11 O1 0.898(5) 2.143(8) 3.006(3) 161.0(14) 1_556
N1 H11 O1 0.898(5) 2.44(3) 3.006(3) 122(3) 8_566
N1 H12 O3 0.898(5) 2.191(10) 2.928(3) 138.9(13) .
N1 H12 O2 0.898(5) 2.243(7) 3.107(3) 161.2(10) .
N1 H13 O3 0.898(5) 2.040(9) 2.928(3) 169(4) 8_565
N1 H13 O2 0.898(5) 2.59(3) 3.107(3) 117(2) 8_565
N2 H21 O2 0.890(5) 2.74(3) 3.111(6) 106.1(16) 8_565
